data_8103670
loop_
_publ_author_name
'Ribar, B.'
'Milinski, N.'
'Herak, R.'
'Krstanovic, I.'
'Djuric, S.'

_publ_section_title
;
 The crystal structure of cobalt nitrate dihydrate Co (N O3)2 (H2 O)2
;
_journal_name_full
;
Zeitschrift fuer Kristallographie, Kristallgeometrie, Kristallphysik, 
Kristallchemie (-144,1977)
;
_journal_page_first 133
_journal_page_last 138
_journal_volume 144
_journal_year 1976
_chemical_formula_sum 'Co H4 N2 O8'
_chemical_name_systematic 'Co (N O3)2 (H2 O)2'
_space_group_IT_number 14
_symmetry_space_group_name_Hall '-P 2yn'
_symmetry_space_group_name_H-M 'P 1 21/n 1'
_cell_angle_alpha 90
_cell_angle_beta 92.65
_cell_angle_gamma 90
_cell_formula_units_Z 2
_cell_length_a 6.019
_cell_length_b 8.629
_cell_length_c 5.729
_cell_volume 297.234
_citation_journal_id_ASTM ZEKGAX
_cod_data_source_file Ribar_ZEKGAX_1976_829.cif
_cod_data_source_block H4Co1N2O8
_cod_original_cell_volume 297.2343
_cod_original_sg_symbol_Hall '-P 2ybc (x-z,y,z)'
_cod_original_formula_sum 'H4 Co1 N2 O8'
_cod_database_code 8103670

loop_
_symmetry_equiv_pos_as_xyz
x,y,z
-x+1/2,y+1/2,-z+1/2
-x,-y,-z
x-1/2,-y-1/2,z-1/2

loop_
_atom_site_label
_atom_site_type_symbol
_atom_site_fract_x
_atom_site_fract_y
_atom_site_fract_z
_atom_site_occupancy
_atom_site_U_iso_or_equiv
O3 O-2 0.1254 0.2352 0.4258 1 0.0
O1 O-2 0.1088 0.2328 0.0447 1 0.0
Co1 Co+2 0 0 0 1 0.0
O4 O-2 0.7457 0.5149 0.2644 1 0.0
N1 N+5 0.1702 0.2939 0.2384 1 0.0
O2 O-2 0.279 0.4199 0.2277 1 0.0
